data_2021423
loop_
_publ_author_name
'Faroque, Muhammad Umer'
'Noureen, Sajida'
'Mirza, Shafaat Hussain'
'Tahir, Muhammad Nawaz'
'Ahmed, Maqsood'

_publ_section_title
;
 Structure and electrostatic properties of the
 pyrimethamine--3,5-dihydroxybenzoic acid cocrystal in water solvent
 studied using transferred electron-density parameters
;
_journal_issue 1
_journal_name_full 'Acta Crystallographica Section C'
_journal_page_first 46
_journal_page_last 53
_journal_paper_doi 10.1107/S2053229618017060
_journal_volume 75
_journal_year 2019
_chemical_formula_iupac 'C12 H14 Cl N4 +, C7 H5 O4 -, 0.5(H2 O1)'
_chemical_formula_moiety 'C12 H14 Cl N4 +, C7 H5 O4 -, 0.5(H2 O1)'
_chemical_formula_sum 'C19 H20 Cl N4 O4.5'
_chemical_formula_weight 411.84
_chemical_name_systematic
;
2,4-Diamino-5-(4-chlorophenyl)-6-ethylpyrimidin-1-ium
3,5-dihydroxybenzoate hemihydrate
;
_space_group_crystal_system monoclinic
_space_group_IT_number 15
_space_group_name_Hall '-C 2yc'
_space_group_name_H-M_alt 'C 1 2/c 1'
_symmetry_space_group_name_Hall '-C 2yc'
_symmetry_space_group_name_H-M 'C 1 2/c 1'
_atom_sites_solution_hydrogens mixed
_audit_creation_method SHELXL-2018/1
_cell_angle_alpha 90
_cell_angle_beta 100.123(2)
_cell_angle_gamma 90
_cell_formula_units_Z 16
_cell_length_a 14.9367(7)
_cell_length_b 15.7910(7)
_cell_length_c 33.5896(16)
_cell_measurement_reflns_used 500
_cell_measurement_temperature 297(2)
_cell_measurement_theta_max 28.355
_cell_measurement_theta_min 1.892
_cell_volume 7799.3(6)
_computing_structure_refinement
;
SHELXL2018 (Sheldrick, 2015)
;
_diffrn_ambient_temperature 296(2)
_diffrn_measured_fraction_theta_full 1.000
_diffrn_measured_fraction_theta_max 0.989
_diffrn_measurement_device_type
;
Bruker Kappa APEXII CCD detector
;
_diffrn_measurement_method 'omega and phi scan'
_diffrn_radiation_type MoK\a
_diffrn_radiation_wavelength 0.71073
_diffrn_reflns_av_R_equivalents 0.0440
_diffrn_reflns_av_unetI/netI 0.0436
_diffrn_reflns_limit_h_max 19
_diffrn_reflns_limit_h_min -19
_diffrn_reflns_limit_k_max 21
_diffrn_reflns_limit_k_min -20
_diffrn_reflns_limit_l_max 44
_diffrn_reflns_limit_l_min -44
_diffrn_reflns_number 46169
_diffrn_reflns_theta_full 25.000
_diffrn_reflns_theta_max 26.37
_diffrn_reflns_theta_min 1.892
_exptl_absorpt_coefficient_mu 0.233
_exptl_absorpt_correction_T_max 0.959
_exptl_absorpt_correction_T_min 0.917
_exptl_absorpt_correction_type multi-scan
_exptl_absorpt_process_details
;
(SADABS; Krause <i>et al.</i>, 2015)
;
_exptl_crystal_colour Yellow
_exptl_crystal_density_diffrn 1.403
_exptl_crystal_density_method 'not measured'
_exptl_crystal_description 'Plate like'
_exptl_crystal_F_000 3440
_exptl_crystal_size_max 0.380
_exptl_crystal_size_mid 0.300
_exptl_crystal_size_min 0.180
_refine_diff_density_max 0.404
_refine_diff_density_min -0.489
_refine_ls_extinction_method none
_refine_ls_goodness_of_fit_ref 1.013
_refine_ls_hydrogen_treatment mixed
_refine_ls_matrix_type full
_refine_ls_number_parameters 532
_refine_ls_number_reflns 9655
_refine_ls_number_restraints 0
_refine_ls_restrained_S_all 1.013
_refine_ls_R_factor_all 0.0979
_refine_ls_R_factor_gt 0.0511
_refine_ls_shift/su_max 0.000
_refine_ls_shift/su_mean 0.000
_refine_ls_structure_factor_coef Fsqd
_refine_ls_weighting_details 'w=1/[\s^2^(Fo^2^)+(0.0561P)^2^+5.4602P] where P=(Fo^2^+2Fc^2^)/3'
_refine_ls_weighting_scheme calc
_refine_ls_wR_factor_gt 0.1174
_refine_ls_wR_factor_ref 0.1405
_reflns_number_gt 5812
_reflns_number_total 7995
_reflns_threshold_expression 'I > 2\s(I)'
_cod_data_source_file yp3171sup1.cif
_cod_data_source_block IAM_shelx
_cod_depositor_comments
;
Adding full bibliography for 2021421--2021423.cif.

2019-09-03
Z value and formula fixed to values more according to usual
chemical conventions.                 miguel
;
_cod_original_formula_sum 'C38 H40 Cl2 N8 O9'
_cod_original_formula_weight 823.68
_cod_original_formula_moiety '2(C12 H14 Cl N4 +), 2(C7 H5 O4 -), H2 O1'
_cod_original_formula_iupac '2C12 H14 Cl N4 +, 2C7 H5 O4 -, H2 O1'
_cod_original_formula_units_Z 8
_cod_database_code 2021423
_cod_database_fobs_code 2021423
_shelx_space_group_comment
;
The symmetry employed for this shelxl refinement is uniquely defined
by the following loop, which should always be used as a source of
symmetry information in preference to the above space-group names.
They are only intended as comments.
;
_shelx_estimated_absorpt_t_min 0.917
_shelx_estimated_absorpt_t_max 0.959

loop_
_space_group_symop_operation_xyz
'x, y, z'
'-x, y, -z+1/2'
'x+1/2, y+1/2, z'
'-x+1/2, y+1/2, -z+1/2'
'-x, -y, -z'
'x, -y, z-1/2'
'-x+1/2, -y+1/2, -z'
'x+1/2, -y+1/2, z-1/2'

loop_
_atom_site_type_symbol
_atom_site_label
_atom_site_fract_x
_atom_site_fract_y
_atom_site_fract_z
_atom_site_U_iso_or_equiv
_atom_site_adp_type
_atom_site_calc_flag
_atom_site_occupancy
Cl Cl1 0.48157(7) 0.10955(6) 0.02535(2) 0.0964(3) Uani d 1
N N1 0.36334(11) 0.16989(10) 0.24974(5) 0.0360(4) Uani d 1
N N2 0.34951(11) 0.31305(10) 0.23187(5) 0.0360(4) Uani d 1
H H2A 0.338991 0.363981 0.238853 0.043 Uiso calc 1
N N3 0.40618(13) 0.07437(10) 0.20627(5) 0.0448(5) Uani d 1
H H3A 0.404264 0.036086 0.224310 0.054 Uiso calc 1
H H3B 0.421146 0.060987 0.183500 0.054 Uiso calc 1
N N4 0.31593(12) 0.26765(11) 0.29214(5) 0.0423(4) Uani d 1
H H4A 0.311848 0.228317 0.309432 0.051 Uiso calc 1
H H4B 0.302590 0.319035 0.297251 0.051 Uiso calc 1
C C1 0.41195(14) 0.19627(13) 0.14379(6) 0.0374(5) Uani d 1
C C2 0.49169(16) 0.22206(17) 0.13197(7) 0.0528(6) Uani d 1
H H2 0.531876 0.256670 0.148974 0.063 Uiso calc 1
C C3 0.51262(19) 0.19716(19) 0.09521(8) 0.0641(7) Uani d 1
H H3 0.566082 0.215348 0.087318 0.077 Uiso calc 1
C C4 0.45366(19) 0.14544(17) 0.07065(7) 0.0562(6) Uani d 1
C C5 0.3742(2) 0.12011(17) 0.08111(8) 0.0629(7) Uani d 1
H H5 0.334231 0.085647 0.063894 0.075 Uiso calc 1
C C6 0.35337(17) 0.14604(16) 0.11748(7) 0.0541(6) Uani d 1
H H6 0.298520 0.129323 0.124520 0.065 Uiso calc 1
C C7 0.39009(14) 0.21905(12) 0.18397(6) 0.0348(4) Uani d 1
C C8 0.38608(13) 0.15385(12) 0.21354(6) 0.0343(4) Uani d 1
C C9 0.34271(13) 0.24915(12) 0.25771(6) 0.0336(4) Uani d 1
C C10 0.37264(13) 0.29913(12) 0.19494(6) 0.0350(4) Uani d 1
C C11 0.37609(16) 0.37718(13) 0.17008(7) 0.0457(5) Uani d 1
H H11A 0.319788 0.408431 0.168916 0.055 Uiso calc 1
H H11B 0.381039 0.360919 0.142702 0.055 Uiso calc 1
C C12 0.45508(19) 0.43402(16) 0.18690(9) 0.0661(7) Uani d 1
H H12A 0.449411 0.451894 0.213664 0.099 Uiso calc 1
H H12B 0.454960 0.482751 0.169804 0.099 Uiso calc 1
H H12C 0.511044 0.403540 0.187927 0.099 Uiso calc 1
Cl Cl2 0.62167(7) 0.63381(7) 0.00858(3) 0.1138(4) Uani d 1
N N5 0.26047(12) 0.62474(10) 0.16087(5) 0.0391(4) Uani d 1
N N6 0.18897(12) 0.51720(11) 0.11867(5) 0.0403(4) Uani d 1
H H6A 0.145517 0.480900 0.113712 0.048 Uiso calc 1
N N7 0.39290(13) 0.68057(12) 0.14997(6) 0.0540(5) Uani d 1
H H7A 0.393840 0.710349 0.171476 0.065 Uiso calc 1
H H7B 0.436266 0.685102 0.136311 0.065 Uiso calc 1
N N8 0.13317(13) 0.56006(11) 0.17478(5) 0.0454(4) Uani d 1
H H8A 0.135647 0.591871 0.195730 0.054 Uiso calc 1
H H8B 0.090331 0.523322 0.169068 0.054 Uiso calc 1
C C13 0.39431(15) 0.58768(14) 0.07739(6) 0.0416(5) Uani d 1
C C14 0.45864(19) 0.52656(17) 0.07549(8) 0.0612(7) Uani d 1
H H14 0.455485 0.475351 0.088849 0.073 Uiso calc 1
C C15 0.5284(2) 0.5403(2) 0.05386(9) 0.0752(9) Uani d 1
H H15 0.571731 0.498473 0.052681 0.090 Uiso calc 1
C C16 0.53293(18) 0.6151(2) 0.03445(8) 0.0624(7) Uani d 1
C C17 0.47013(19) 0.67593(18) 0.03532(8) 0.0655(7) Uani d 1
H H17 0.473429 0.726575 0.021528 0.079 Uiso calc 1
C C18 0.40069(17) 0.66239(16) 0.05692(8) 0.0563(6) Uani d 1
H H18 0.357507 0.704530 0.057646 0.068 Uiso calc 1
C C19 0.32159(15) 0.57718(13) 0.10204(6) 0.0394(5) Uani d 1
C C20 0.32488(15) 0.62787(13) 0.13792(6) 0.0393(5) Uani d 1
C C21 0.19479(14) 0.56758(12) 0.15152(6) 0.0366(5) Uani d 1
C C22 0.25095(14) 0.52265(13) 0.09299(6) 0.0397(5) Uani d 1
C C23 0.23060(17) 0.46783(15) 0.05612(7) 0.0526(6) Uani d 1
H H23A 0.271639 0.483272 0.037921 0.063 Uiso calc 1
H H23B 0.169204 0.479872 0.042408 0.063 Uiso calc 1
C C24 0.2388(2) 0.37393(17) 0.06400(9) 0.0742(9) Uani d 1
H H24A 0.301450 0.359597 0.073273 0.111 Uiso calc 1
H H24B 0.216455 0.343698 0.039464 0.111 Uiso calc 1
H H24C 0.203705 0.358690 0.084265 0.111 Uiso calc 1
O O1 0.98710(10) 0.44643(10) 0.16415(5) 0.0518(4) Uani d 1
O O2 1.05646(10) 0.39551(9) 0.11628(5) 0.0489(4) Uani d 1
O O3 0.65383(12) 0.39161(15) 0.11035(6) 0.0744(6) Uani d 1
O O4 0.80363(15) 0.34557(17) -0.00046(5) 0.0864(7) Uani d 1
H H4C 0.750909 0.348270 -0.012437 0.130 Uiso calc 1
C C25 0.98567(15) 0.41456(13) 0.12993(7) 0.0406(5) Uani d 1
C C26 0.89526(15) 0.39943(13) 0.10383(6) 0.0395(5) Uani d 1
C C27 0.81683(15) 0.40374(14) 0.12029(7) 0.0435(5) Uani d 1
H H27 0.820158 0.416760 0.147517 0.052 Uiso calc 1
C C28 0.73321(16) 0.38861(16) 0.09610(7) 0.0524(6) Uani d 1
C C29 0.72810(19) 0.36953(18) 0.05566(8) 0.0631(7) Uani d 1
H H29 0.672120 0.358936 0.039408 0.076 Uiso calc 1
C C30 0.80692(19) 0.36637(17) 0.03964(7) 0.0579(6) Uani d 1
C C31 0.89090(17) 0.38128(15) 0.06330(7) 0.0498(6) Uani d 1
H H31 0.943582 0.379136 0.052131 0.060 Uiso calc 1
H H3C 0.659(2) 0.4119(19) 0.1338(9) 0.075 Uiso d 1
O O5 0.21244(11) -0.03255(9) 0.25266(5) 0.0471(4) Uani d 1
O O6 0.19104(11) -0.05920(9) 0.18721(5) 0.0501(4) Uani d 1
O O7 0.10595(16) 0.22472(11) 0.12429(5) 0.0707(6) Uani d 1
O O8 0.10351(11) 0.25961(10) 0.26610(4) 0.0462(4) Uani d 1
C C32 0.18855(14) -0.01053(13) 0.21617(7) 0.0386(5) Uani d 1
C C33 0.15606(13) 0.07878(12) 0.20801(6) 0.0347(4) Uani d 1
C C34 0.14364(14) 0.11146(13) 0.16916(6) 0.0396(5) Uani d 1
H H34 0.151960 0.077354 0.147535 0.048 Uiso calc 1
C C35 0.11874(15) 0.19533(13) 0.16292(6) 0.0423(5) Uani d 1
C C36 0.10520(15) 0.24586(13) 0.19495(6) 0.0404(5) Uani d 1
H H36 0.088748 0.302337 0.190555 0.048 Uiso calc 1
C C37 0.11611(14) 0.21245(12) 0.23339(6) 0.0358(4) Uani d 1
C C38 0.14160(14) 0.12893(13) 0.24011(6) 0.0385(5) Uani d 1
H H38 0.149025 0.106434 0.266068 0.046 Uiso calc 1
H H7 0.0910(17) 0.2753(17) 0.1228(8) 0.058 Uiso d 1
H H8 0.0964(17) 0.3115(17) 0.2589(7) 0.058 Uiso d 1
O O9 0.10166(12) 0.42638(10) 0.24228(5) 0.0465(4) Uani d 1
H H9A 0.1512(18) 0.4362(16) 0.2385(8) 0.056 Uiso d 1
H H9B 0.0689(17) 0.4302(15) 0.2165(8) 0.056 Uiso d 1

loop_
_atom_site_aniso_label
_atom_site_aniso_U_11
_atom_site_aniso_U_22
_atom_site_aniso_U_33
_atom_site_aniso_U_12
_atom_site_aniso_U_13
_atom_site_aniso_U_23
Cl1 0.1278(8) 0.1185(7) 0.0549(4) -0.0069(6) 0.0492(5) -0.0186(4)
N1 0.0444(10) 0.0284(8) 0.0382(9) 0.0023(7) 0.0155(8) 0.0034(7)
N2 0.0460(10) 0.0251(8) 0.0388(9) 0.0019(7) 0.0124(8) 0.0006(7)
N3 0.0651(13) 0.0304(9) 0.0448(10) 0.0054(8) 0.0258(9) 0.0018(8)
N4 0.0606(12) 0.0302(9) 0.0410(10) 0.0040(8) 0.0224(9) 0.0018(8)
C1 0.0439(12) 0.0364(11) 0.0338(11) 0.0028(9) 0.0120(9) 0.0060(9)
C2 0.0478(14) 0.0680(16) 0.0443(13) -0.0088(12) 0.0127(11) -0.0018(11)
C3 0.0578(16) 0.089(2) 0.0524(15) -0.0047(14) 0.0279(13) 0.0022(14)
C4 0.0740(18) 0.0624(16) 0.0363(12) 0.0038(13) 0.0214(12) 0.0008(11)
C5 0.0787(19) 0.0678(17) 0.0445(14) -0.0161(14) 0.0170(13) -0.0116(12)
C6 0.0562(15) 0.0638(16) 0.0462(14) -0.0158(12) 0.0194(11) -0.0082(12)
C7 0.0390(11) 0.0325(10) 0.0348(11) -0.0013(8) 0.0113(9) 0.0030(8)
C8 0.0356(11) 0.0306(10) 0.0389(11) -0.0005(8) 0.0127(9) 0.0007(8)
C9 0.0336(11) 0.0301(10) 0.0385(11) -0.0007(8) 0.0103(8) 0.0012(8)
C10 0.0356(11) 0.0351(11) 0.0339(10) -0.0024(8) 0.0056(8) 0.0037(8)
C11 0.0582(14) 0.0375(12) 0.0426(12) 0.0053(10) 0.0122(10) 0.0107(9)
C12 0.0746(19) 0.0513(15) 0.0750(18) -0.0168(13) 0.0206(15) 0.0164(13)
Cl2 0.1018(7) 0.1427(9) 0.1199(8) -0.0276(6) 0.0823(6) -0.0272(7)
N5 0.0474(11) 0.0351(9) 0.0378(9) -0.0042(8) 0.0153(8) -0.0039(7)
N6 0.0433(10) 0.0387(9) 0.0408(10) -0.0079(8) 0.0129(8) -0.0082(8)
N7 0.0546(12) 0.0579(12) 0.0542(12) -0.0181(10) 0.0223(10) -0.0183(10)
N8 0.0520(11) 0.0458(10) 0.0424(10) -0.0101(9) 0.0195(9) -0.0097(8)
C13 0.0454(13) 0.0453(12) 0.0359(11) -0.0021(10) 0.0124(9) -0.0049(9)
C14 0.0706(18) 0.0579(16) 0.0619(16) 0.0133(13) 0.0305(14) 0.0039(13)
C15 0.0702(19) 0.087(2) 0.077(2) 0.0206(16) 0.0371(16) -0.0062(17)
C16 0.0580(16) 0.084(2) 0.0521(15) -0.0141(15) 0.0295(13) -0.0152(14)
C17 0.0723(19) 0.0672(18) 0.0636(17) -0.0105(15) 0.0303(14) 0.0087(14)
C18 0.0543(15) 0.0570(15) 0.0623(16) 0.0045(12) 0.0228(12) 0.0085(12)
C19 0.0454(13) 0.0385(11) 0.0365(11) 0.0001(9) 0.0135(9) -0.0025(9)
C20 0.0459(12) 0.0350(11) 0.0390(11) -0.0007(9) 0.0127(9) -0.0004(9)
C21 0.0435(12) 0.0323(10) 0.0355(11) 0.0029(9) 0.0114(9) -0.0003(8)
C22 0.0456(13) 0.0386(11) 0.0369(11) -0.0006(9) 0.0125(9) -0.0031(9)
C23 0.0578(15) 0.0586(15) 0.0440(13) -0.0065(12) 0.0159(11) -0.0142(11)
C24 0.105(2) 0.0599(17) 0.0654(18) -0.0137(16) 0.0364(17) -0.0225(14)
O1 0.0449(9) 0.0635(10) 0.0469(9) -0.0024(8) 0.0079(7) -0.0195(8)
O2 0.0454(9) 0.0449(9) 0.0602(10) -0.0025(7) 0.0200(8) -0.0106(7)
O3 0.0459(11) 0.1153(17) 0.0613(12) -0.0082(10) 0.0077(9) -0.0183(11)
O4 0.0822(15) 0.1314(19) 0.0417(10) 0.0059(14) 0.0004(10) -0.0207(12)
C25 0.0452(13) 0.0340(11) 0.0440(12) -0.0023(9) 0.0114(10) -0.0052(9)
C26 0.0467(13) 0.0334(10) 0.0387(11) -0.0016(9) 0.0087(9) -0.0034(9)
C27 0.0477(13) 0.0447(12) 0.0382(12) -0.0028(10) 0.0081(10) -0.0048(9)
C28 0.0477(14) 0.0601(15) 0.0490(14) -0.0008(11) 0.0072(11) -0.0049(12)
C29 0.0585(17) 0.0715(18) 0.0534(16) 0.0025(13) -0.0066(13) -0.0102(13)
C30 0.0721(18) 0.0643(16) 0.0353(13) 0.0065(13) 0.0041(12) -0.0065(11)
C31 0.0577(15) 0.0501(14) 0.0433(13) 0.0011(11) 0.0138(11) -0.0052(10)
O5 0.0594(10) 0.0333(8) 0.0483(9) -0.0006(7) 0.0085(7) 0.0052(7)
O6 0.0677(11) 0.0342(8) 0.0518(9) 0.0057(7) 0.0200(8) -0.0011(7)
O7 0.1353(18) 0.0409(9) 0.0357(9) 0.0206(11) 0.0149(10) 0.0043(8)
O8 0.0655(11) 0.0363(8) 0.0387(8) 0.0067(7) 0.0141(7) -0.0007(7)
C32 0.0372(11) 0.0321(10) 0.0486(13) -0.0034(8) 0.0132(9) 0.0029(9)
C33 0.0335(11) 0.0294(10) 0.0421(11) -0.0042(8) 0.0092(9) 0.0002(8)
C34 0.0454(12) 0.0331(11) 0.0417(12) -0.0013(9) 0.0115(9) -0.0046(9)
C35 0.0541(14) 0.0367(11) 0.0360(11) -0.0010(10) 0.0075(10) 0.0028(9)
C36 0.0512(13) 0.0286(10) 0.0409(12) 0.0023(9) 0.0069(10) -0.0002(9)
C37 0.0384(11) 0.0335(10) 0.0364(11) -0.0009(8) 0.0086(9) -0.0038(8)
C38 0.0422(12) 0.0368(11) 0.0371(11) -0.0015(9) 0.0083(9) 0.0039(9)
O9 0.0538(10) 0.0405(9) 0.0456(9) -0.0017(8) 0.0095(8) -0.0057(7)

loop_
_atom_type_symbol
_atom_type_description
_atom_type_scat_dispersion_real
_atom_type_scat_dispersion_imag
_atom_type_scat_source
C C 0.0033 0.0016 'International Tables Vol C Tables 4.2.6.8 and 6.1.1.4'
H H 0.0000 0.0000 'International Tables Vol C Tables 4.2.6.8 and 6.1.1.4'
N N 0.0061 0.0033 'International Tables Vol C Tables 4.2.6.8 and 6.1.1.4'
O O 0.0106 0.0060 'International Tables Vol C Tables 4.2.6.8 and 6.1.1.4'
Cl Cl 0.1484 0.1585 'International Tables Vol C Tables 4.2.6.8 and 6.1.1.4'

loop_
_geom_angle_atom_site_label_1
_geom_angle_atom_site_label_2
_geom_angle_atom_site_label_3
_geom_angle
C9 N1 C8 117.72(16)
C9 N2 C10 121.73(16)
C9 N2 H2A 119.1
C10 N2 H2A 119.1
C8 N3 H3A 120.0
C8 N3 H3B 120.0
H3A N3 H3B 120.0
C9 N4 H4A 120.0
C9 N4 H4B 120.0
H4A N4 H4B 120.0
C6 C1 C2 117.8(2)
C6 C1 C7 120.31(19)
C2 C1 C7 121.8(2)
C1 C2 C3 121.0(2)
C1 C2 H2 119.5
C3 C2 H2 119.5
C4 C3 C2 119.1(2)
C4 C3 H3 120.5
C2 C3 H3 120.5
C5 C4 C3 121.4(2)
C5 C4 Cl1 119.0(2)
C3 C4 Cl1 119.6(2)
C4 C5 C6 119.1(2)
C4 C5 H5 120.4
C6 C5 H5 120.4
C5 C6 C1 121.6(2)
C5 C6 H6 119.2
C1 C6 H6 119.2
C10 C7 C8 116.53(17)
C10 C7 C1 123.76(17)
C8 C7 C1 119.71(17)
N3 C8 N1 116.60(17)
N3 C8 C7 120.87(17)
N1 C8 C7 122.53(17)
N4 C9 N1 120.12(17)
N4 C9 N2 117.86(17)
N1 C9 N2 122.01(17)
C7 C10 N2 119.31(17)
C7 C10 C11 126.19(18)
N2 C10 C11 114.50(17)
C10 C11 C12 112.48(19)
C10 C11 H11A 109.1
C12 C11 H11A 109.1
C10 C11 H11B 109.1
C12 C11 H11B 109.1
H11A C11 H11B 107.8
C11 C12 H12A 109.5
C11 C12 H12B 109.5
H12A C12 H12B 109.5
C11 C12 H12C 109.5
H12A C12 H12C 109.5
H12B C12 H12C 109.5
C21 N5 C20 117.74(17)
C21 N6 C22 121.47(17)
C21 N6 H6A 119.3
C22 N6 H6A 119.3
C20 N7 H7A 120.0
C20 N7 H7B 120.0
H7A N7 H7B 120.0
C21 N8 H8A 120.0
C21 N8 H8B 120.0
H8A N8 H8B 120.0
C14 C13 C18 118.0(2)
C14 C13 C19 122.3(2)
C18 C13 C19 119.7(2)
C13 C14 C15 120.7(3)
C13 C14 H14 119.6
C15 C14 H14 119.6
C16 C15 C14 119.5(3)
C16 C15 H15 120.2
C14 C15 H15 120.2
C17 C16 C15 121.1(2)
C17 C16 Cl2 119.1(2)
C15 C16 Cl2 119.8(2)
C16 C17 C18 119.4(3)
C16 C17 H17 120.3
C18 C17 H17 120.3
C13 C18 C17 121.2(2)
C13 C18 H18 119.4
C17 C18 H18 119.4
C22 C19 C20 116.86(18)
C22 C19 C13 124.23(18)
C20 C19 C13 118.91(18)
N7 C20 N5 116.10(18)
N7 C20 C19 121.18(19)
N5 C20 C19 122.71(19)
N8 C21 N5 119.10(18)
N8 C21 N6 118.79(19)
N5 C21 N6 122.12(18)
C19 C22 N6 118.88(18)
C19 C22 C23 126.16(19)
N6 C22 C23 114.93(19)
C22 C23 C24 115.2(2)
C22 C23 H23A 108.5
C24 C23 H23A 108.5
C22 C23 H23B 108.5
C24 C23 H23B 108.5
H23A C23 H23B 107.5
C23 C24 H24A 109.5
C23 C24 H24B 109.5
H24A C24 H24B 109.5
C23 C24 H24C 109.5
H24A C24 H24C 109.5
H24B C24 H24C 109.5
C28 O3 H3C 114(2)
C30 O4 H4C 109.5
O1 C25 O2 123.4(2)
O1 C25 C26 118.09(19)
O2 C25 C26 118.54(19)
C31 C26 C27 120.5(2)
C31 C26 C25 119.50(19)
C27 C26 C25 119.97(19)
C26 C27 C28 119.8(2)
C26 C27 H27 120.1
C28 C27 H27 120.1
O3 C28 C29 117.0(2)
O3 C28 C27 122.8(2)
C29 C28 C27 120.2(2)
C30 C29 C28 119.3(2)
C30 C29 H29 120.4
C28 C29 H29 120.4
C29 C30 O4 120.2(2)
C29 C30 C31 121.4(2)
O4 C30 C31 118.4(2)
C26 C31 C30 118.9(2)
C26 C31 H31 120.6
C30 C31 H31 120.6
C35 O7 H7 112.2(18)
C37 O8 H8 108.8(17)
O6 C32 O5 123.08(19)
O6 C32 C33 119.36(19)
O5 C32 C33 117.57(19)
C38 C33 C34 120.46(18)
C38 C33 C32 119.00(18)
C34 C33 C32 120.50(18)
C35 C34 C33 119.21(19)
C35 C34 H34 120.4
C33 C34 H34 120.4
O7 C35 C34 117.46(19)
O7 C35 C36 122.04(19)
C34 C35 C36 120.48(19)
C37 C36 C35 119.94(19)
C37 C36 H36 120.0
C35 C36 H36 120.0
O8 C37 C36 122.29(18)
O8 C37 C38 117.52(18)
C36 C37 C38 120.18(18)
C37 C38 C33 119.70(19)
C37 C38 H38 120.1
C33 C38 H38 120.1
H9A O9 H9B 101(2)

loop_
_geom_bond_atom_site_label_1
_geom_bond_atom_site_label_2
_geom_bond_distance
Cl1 C4 1.742(2)
N1 C9 1.327(2)
N1 C8 1.343(2)
N2 C9 1.346(2)
N2 C10 1.363(2)
N2 H2A 0.8600
N3 C8 1.323(2)
N3 H3A 0.8600
N3 H3B 0.8600
N4 C9 1.321(2)
N4 H4A 0.8600
N4 H4B 0.8600
C1 C6 1.380(3)
C1 C2 1.381(3)
C1 C7 1.487(3)
C2 C3 1.383(3)
C2 H2 0.9300
C3 C4 1.367(4)
C3 H3 0.9300
C4 C5 1.357(4)
C5 C6 1.375(3)
C5 H5 0.9300
C6 H6 0.9300
C7 C10 1.355(3)
C7 C8 1.439(3)
C10 C11 1.495(3)
C11 C12 1.511(3)
C11 H11A 0.9700
C11 H11B 0.9700
C12 H12A 0.9600
C12 H12B 0.9600
C12 H12C 0.9600
Cl2 C16 1.733(2)
N5 C21 1.329(3)
N5 C20 1.335(3)
N6 C21 1.351(2)
N6 C22 1.374(2)
N6 H6A 0.8600
N7 C20 1.321(3)
N7 H7A 0.8600
N7 H7B 0.8600
N8 C21 1.313(2)
N8 H8A 0.8600
N8 H8B 0.8600
C13 C14 1.371(3)
C13 C18 1.377(3)
C13 C19 1.486(3)
C14 C15 1.388(4)
C14 H14 0.9300
C15 C16 1.357(4)
C15 H15 0.9300
C16 C17 1.347(4)
C17 C18 1.383(3)
C17 H17 0.9300
C18 H18 0.9300
C19 C22 1.354(3)
C19 C20 1.440(3)
C22 C23 1.498(3)
C23 C24 1.507(4)
C23 H23A 0.9700
C23 H23B 0.9700
C24 H24A 0.9600
C24 H24B 0.9600
C24 H24C 0.9600
O1 C25 1.252(2)
O2 C25 1.261(2)
O3 C28 1.355(3)
O3 H3C 0.84(3)
O4 C30 1.379(3)
O4 H4C 0.8200
C25 C26 1.494(3)
C26 C31 1.381(3)
C26 C27 1.382(3)
C27 C28 1.386(3)
C27 H27 0.9300
C28 C29 1.380(3)
C29 C30 1.379(4)
C29 H29 0.9300
C30 C31 1.382(4)
C31 H31 0.9300
O5 C32 1.264(3)
O6 C32 1.245(2)
O7 C35 1.359(3)
O7 H7 0.83(3)
O8 C37 1.367(2)
O8 H8 0.85(3)
C32 C33 1.501(3)
C33 C38 1.385(3)
C33 C34 1.385(3)
C34 C35 1.382(3)
C34 H34 0.9300
C35 C36 1.383(3)
C36 C37 1.378(3)
C36 H36 0.9300
C37 C38 1.380(3)
C38 H38 0.9300
O9 H9A 0.79(3)
O9 H9B 0.92(3)

loop_
_geom_hbond_atom_site_label_D
_geom_hbond_atom_site_label_H
_geom_hbond_atom_site_label_A
_geom_hbond_site_symmetry_A
_geom_hbond_distance_DH
_geom_hbond_distance_HA
_geom_hbond_distance_DA
_geom_hbond_angle_DHA
_geom_hbond_publ_flag
N2 H2A O5 4 0.86 1.85 2.691(2) 165.8 yes
N3 H3A O9 4_545 0.86 2.07 2.921(2) 168.0 yes
N3 H3B O1 3_445 0.86 2.21 2.854(2) 131.4 yes
N4 H4A N5 4_545 0.86 2.28 3.086(2) 155.2 yes
N4 H4B O6 4 0.86 1.99 2.827(2) 164.1 yes
N6 H6A O2 1_455 0.86 1.91 2.750(2) 166.3 yes
N7 H7A O8 4 0.86 2.23 3.075(2) 167.3 yes
N8 H8A N1 4 0.86 2.21 3.065(2) 177.3 yes
N8 H8B O1 1_455 0.86 1.95 2.799(2) 170.7 yes
O3 H3C O6 3 0.84(3) 1.83(3) 2.660(3) 168(3) yes
C27 H27 O6 3 0.93 2.56 3.226(3) 129.1 yes
O7 H7 O2 1_455 0.83(3) 1.97(3) 2.797(2) 177(2) yes
O8 H8 O9 . 0.85(3) 1.90(3) 2.751(2) 170(2) yes
C36 H36 O9 . 0.93 2.60 3.269(3) 129.0 yes
C38 H38 N5 4_545 0.93 2.60 3.391(3) 143.0 yes
O9 H9A O5 4 0.79(3) 2.07(3) 2.827(2) 163(3) yes
O9 H9B O1 1_455 0.92(3) 1.97(3) 2.887(2) 173(2) yes
N2 H2A O5 4 0.86 1.85 2.691(2) 165.8 yes
N3 H3A O9 4_545 0.86 2.07 2.921(2) 168.0 yes
N3 H3B O1 3_445 0.86 2.21 2.854(2) 131.4 yes
N4 H4A N5 4_545 0.86 2.28 3.086(2) 155.2 yes
N4 H4B O6 4 0.86 1.99 2.827(2) 164.1 yes
N6 H6A O2 1_455 0.86 1.91 2.750(2) 166.3 yes
N7 H7A O8 4 0.86 2.23 3.075(2) 167.3 yes
N8 H8A N1 4 0.86 2.21 3.065(2) 177.3 yes
N8 H8B O1 1_455 0.86 1.95 2.799(2) 170.7 yes
O3 H3C O6 3 0.84(3) 1.83(3) 2.660(3) 168(3) yes
C27 H27 O6 3 0.93 2.56 3.226(3) 129.1 yes
O7 H7 O2 1_455 0.83(3) 1.97(3) 2.797(2) 177(2) yes
O8 H8 O9 . 0.85(3) 1.90(3) 2.751(2) 170(2) yes
C36 H36 O9 . 0.93 2.60 3.269(3) 129.0 yes
C38 H38 N5 4_545 0.93 2.60 3.391(3) 143.0 yes
O9 H9A O5 4 0.79(3) 2.07(3) 2.827(2) 163(3) yes
O9 H9B O1 1_455 0.92(3) 1.97(3) 2.887(2) 173(2) yes
N2 H2A O5 4 0.86 1.85 2.691(2) 165.8 yes
N3 H3A O9 4_545 0.86 2.07 2.921(2) 168.0 yes
N3 H3B O1 3_445 0.86 2.21 2.854(2) 131.4 yes
N4 H4A N5 4_545 0.86 2.28 3.086(2) 155.2 yes
N4 H4B O6 4 0.86 1.99 2.827(2) 164.1 yes
N6 H6A O2 1_455 0.86 1.91 2.750(2) 166.3 yes
N7 H7A O8 4 0.86 2.23 3.075(2) 167.3 yes
N8 H8A N1 4 0.86 2.21 3.065(2) 177.3 yes
N8 H8B O1 1_455 0.86 1.95 2.799(2) 170.7 yes
C27 H27 O6 3 0.93 2.56 3.226(3) 129.1 yes
O3 H3C O6 3 0.84(3) 1.83(3) 2.660(3) 168(3) yes
C36 H36 O9 . 0.93 2.60 3.269(3) 129.0 yes
C38 H38 N5 4_545 0.93 2.60 3.391(3) 143.0 yes
O7 H7 O2 1_455 0.83(3) 1.97(3) 2.797(2) 177(2) yes
O8 H8 O9 . 0.85(3) 1.90(3) 2.751(2) 170(2) yes
O9 H9A O5 4 0.79(3) 2.07(3) 2.827(2) 163(3) yes
O9 H9B O1 1_455 0.92(3) 1.97(3) 2.887(2) 173(2) yes

loop_
_geom_torsion_atom_site_label_1
_geom_torsion_atom_site_label_2
_geom_torsion_atom_site_label_3
_geom_torsion_atom_site_label_4
_geom_torsion
C6 C1 C2 C3 -1.0(4)
C7 C1 C2 C3 177.2(2)
C1 C2 C3 C4 -0.8(4)
C2 C3 C4 C5 1.8(4)
C2 C3 C4 Cl1 -177.0(2)
C3 C4 C5 C6 -1.0(4)
Cl1 C4 C5 C6 177.8(2)
C4 C5 C6 C1 -0.8(4)
C2 C1 C6 C5 1.8(4)
C7 C1 C6 C5 -176.3(2)
C6 C1 C7 C10 -114.7(3)
C2 C1 C7 C10 67.2(3)
C6 C1 C7 C8 64.9(3)
C2 C1 C7 C8 -113.2(2)
C9 N1 C8 N3 -179.86(19)
C9 N1 C8 C7 1.0(3)
C10 C7 C8 N3 -176.9(2)
C1 C7 C8 N3 3.5(3)
C10 C7 C8 N1 2.2(3)
C1 C7 C8 N1 -177.41(19)
C8 N1 C9 N4 176.96(18)
C8 N1 C9 N2 -4.2(3)
C10 N2 C9 N4 -176.99(18)
C10 N2 C9 N1 4.1(3)
C8 C7 C10 N2 -2.3(3)
C1 C7 C10 N2 177.25(19)
C8 C7 C10 C11 177.6(2)
C1 C7 C10 C11 -2.8(3)
C9 N2 C10 C7 -0.6(3)
C9 N2 C10 C11 179.44(18)
C7 C10 C11 C12 -110.0(3)
N2 C10 C11 C12 69.9(3)
C18 C13 C14 C15 0.6(4)
C19 C13 C14 C15 -176.6(2)
C13 C14 C15 C16 0.1(5)
C14 C15 C16 C17 -0.9(5)
C14 C15 C16 Cl2 178.2(2)
C15 C16 C17 C18 1.1(4)
Cl2 C16 C17 C18 -178.1(2)
C14 C13 C18 C17 -0.5(4)
C19 C13 C18 C17 176.8(2)
C16 C17 C18 C13 -0.3(4)
C14 C13 C19 C22 -70.5(3)
C18 C13 C19 C22 112.4(3)
C14 C13 C19 C20 109.8(3)
C18 C13 C19 C20 -67.3(3)
C21 N5 C20 N7 -174.73(19)
C21 N5 C20 C19 5.2(3)
C22 C19 C20 N7 177.5(2)
C13 C19 C20 N7 -2.7(3)
C22 C19 C20 N5 -2.4(3)
C13 C19 C20 N5 177.32(19)
C20 N5 C21 N8 176.50(19)
C20 N5 C21 N6 -3.9(3)
C22 N6 C21 N8 179.40(19)
C22 N6 C21 N5 -0.2(3)
C20 C19 C22 N6 -1.7(3)
C13 C19 C22 N6 178.5(2)
C20 C19 C22 C23 176.1(2)
C13 C19 C22 C23 -3.7(4)
C21 N6 C22 C19 3.1(3)
C21 N6 C22 C23 -174.98(19)
C19 C22 C23 C24 114.2(3)
N6 C22 C23 C24 -68.0(3)
O1 C25 C26 C31 166.6(2)
O2 C25 C26 C31 -12.7(3)
O1 C25 C26 C27 -13.3(3)
O2 C25 C26 C27 167.4(2)
C31 C26 C27 C28 0.9(3)
C25 C26 C27 C28 -179.2(2)
C26 C27 C28 O3 179.8(2)
C26 C27 C28 C29 -0.2(4)
O3 C28 C29 C30 179.5(2)
C27 C28 C29 C30 -0.5(4)
C28 C29 C30 O4 178.5(3)
C28 C29 C30 C31 0.5(4)
C27 C26 C31 C30 -0.9(3)
C25 C26 C31 C30 179.2(2)
C29 C30 C31 C26 0.2(4)
O4 C30 C31 C26 -177.9(2)
O6 C32 C33 C38 171.23(19)
O5 C32 C33 C38 -8.9(3)
O6 C32 C33 C34 -10.9(3)
O5 C32 C33 C34 168.97(19)
C38 C33 C34 C35 1.5(3)
C32 C33 C34 C35 -176.30(19)
C33 C34 C35 O7 -179.1(2)
C33 C34 C35 C36 -0.8(3)
O7 C35 C36 C37 177.8(2)
C34 C35 C36 C37 -0.3(3)
C35 C36 C37 O8 -179.96(19)
C35 C36 C37 C38 0.8(3)
O8 C37 C38 C33 -179.36(18)
C36 C37 C38 C33 -0.1(3)
C34 C33 C38 C37 -1.1(3)
C32 C33 C38 C37 176.78(19)
